data_7151878
loop_
_publ_author_name
'Chevallier, Floris'
'Halauko, Yury S.'
'Pecceu, Christelle'
'Nassar, Ibrahim F.'
'Dam, To Uyen'
'Roisnel, Thierry'
'Matulis, Vadim E.'
'Ivashkevich, Oleg A.'
'Mongin, Florence'

_publ_section_title
;
 N-aryl pyrazoles: DFT calculations of CH acidity and deprotonative
 metallation using a combination of lithium and zinc amides
;
_journal_issue 12
_journal_name_full 'Organic &amp; Biomolecular Chemistry'
_journal_page_first 4671
_journal_paper_doi 10.1039/c1ob05267e
_journal_volume 9
_journal_year 2011
_chemical_compound_source 'synthesis as described'
_chemical_formula_moiety 'C8 H7 N3'
_chemical_formula_sum 'C8 H7 N3'
_chemical_formula_weight 145.17
_chemical_name_systematic
;
?
;
_space_group_IT_number 15
_symmetry_cell_setting monoclinic
_symmetry_Int_Tables_number 15
_symmetry_space_group_name_Hall '-C 2yc'
_symmetry_space_group_name_H-M 'C 1 2/c 1'
_atom_sites_solution_hydrogens geom
_atom_sites_solution_primary direct
_atom_sites_solution_secondary difmap
_audit_conform_dict_location ftp://ftp.iucr.org/pub/cif_core.dic
_audit_conform_dict_name cif_core.dic
_audit_conform_dict_version 2.3
_audit_creation_date 2010-09-07T18:31:17-00:00
_audit_creation_method 'WinGX routine CIF_UPDATE'
_cell_angle_alpha 90
_cell_angle_beta 105.429(2)
_cell_angle_gamma 90
_cell_formula_units_Z 8
_cell_length_a 18.2414(9)
_cell_length_b 5.4302(2)
_cell_length_c 14.7271(7)
_cell_measurement_reflns_used 2000
_cell_measurement_temperature 150(2)
_cell_measurement_theta_max 27.48
_cell_measurement_theta_min 2.32
_cell_measurement_wavelength 0.71073
_cell_volume 1406.21(11)
_computing_cell_refinement 'Bruker SMART (Bruker, 2002)'
_computing_data_collection 'Bruker SAINT (Bruker, 2002)'
_computing_data_reduction 'Bruker SAINT (Bruker, 2002)'
_computing_molecular_graphics 'Ortep-3 for Windows (Farrugia, 1997)'
_computing_publication_material
;
WinGX publication routines (Farrugia, 1999),
CRYSCAL (T. Roisnel, local program)
;
_computing_structure_refinement 'SHELXL-97 (Sheldrick, 1997)'
_computing_structure_solution 'SIR97 (Altomare et al., 1999))'
_diffrn_ambient_temperature 150(2)
_diffrn_detector 'CCD plate'
_diffrn_measured_fraction_theta_full 0.993
_diffrn_measured_fraction_theta_max 0.993
_diffrn_measurement_device_type 'APEXII, Bruker-AXS'
_diffrn_measurement_method 'CCD rotation images, thin slices'
_diffrn_radiation_monochromator graphite
_diffrn_radiation_probe x-ray
_diffrn_radiation_type MoK\a
_diffrn_radiation_wavelength 0.71073
_diffrn_reflns_av_R_equivalents 0.0298
_diffrn_reflns_av_unetI/netI 0.0318
_diffrn_reflns_limit_h_max 23
_diffrn_reflns_limit_h_min -23
_diffrn_reflns_limit_k_max 7
_diffrn_reflns_limit_k_min -6
_diffrn_reflns_limit_l_max 18
_diffrn_reflns_limit_l_min -19
_diffrn_reflns_number 4606
_diffrn_reflns_theta_full 27.5
_diffrn_reflns_theta_max 27.5
_diffrn_reflns_theta_min 3.93
_exptl_absorpt_coefficient_mu 0.088
_exptl_absorpt_correction_T_max 0.990
_exptl_absorpt_correction_T_min 0.787
_exptl_absorpt_correction_type multi-scan
_exptl_absorpt_process_details
;
[Sheldrick, G.M. (2002). SADABS Bruker AXS Inc., Madison, Wisconsin, USA]
;
_exptl_crystal_colour colourless
_exptl_crystal_density_diffrn 1.371
_exptl_crystal_density_method 'not measured'
_exptl_crystal_description prism
_exptl_crystal_F_000 608
_exptl_crystal_size_max 0.31
_exptl_crystal_size_mid 0.22
_exptl_crystal_size_min 0.11
_refine_diff_density_max 0.245
_refine_diff_density_min -0.214
_refine_diff_density_rms 0.046
_refine_ls_extinction_method none
_refine_ls_goodness_of_fit_ref 1.025
_refine_ls_hydrogen_treatment constr
_refine_ls_matrix_type full
_refine_ls_number_parameters 100
_refine_ls_number_reflns 1599
_refine_ls_number_restraints 0
_refine_ls_restrained_S_all 1.025
_refine_ls_R_factor_all 0.0462
_refine_ls_R_factor_gt 0.0397
_refine_ls_shift/su_max 0.022
_refine_ls_shift/su_mean 0.003
_refine_ls_structure_factor_coef Fsqd
_refine_ls_weighting_details 'calc w=1/[\s^2^(Fo^2^)+(0.0601P)^2^+0.7057P] where P=(Fo^2^+2Fc^2^)/3'
_refine_ls_weighting_scheme calc
_refine_ls_wR_factor_gt 0.1059
_refine_ls_wR_factor_ref 0.1121
_reflns_number_gt 1382
_reflns_number_total 1599
_reflns_threshold_expression >2sigma(I)
_cod_data_source_file c1ob05267e.txt
_cod_data_source_block 1n
_cod_original_sg_symbol_H-M 'C 2/c'
_cod_database_code 7151878

loop_
_symmetry_equiv_pos_as_xyz
'x, y, z'
'-x, y, -z+1/2'
'x+1/2, y+1/2, z'
'-x+1/2, y+1/2, -z+1/2'
'-x, -y, -z'
'x, -y, z-1/2'
'-x+1/2, -y+1/2, -z'
'x+1/2, -y+1/2, z-1/2'

loop_
_atom_site_label
_atom_site_type_symbol
_atom_site_fract_x
_atom_site_fract_y
_atom_site_fract_z
_atom_site_U_iso_or_equiv
_atom_site_adp_type
_atom_site_occupancy
_atom_site_symmetry_multiplicity
_atom_site_calc_flag
_atom_site_refinement_flags
_atom_site_disorder_assembly
_atom_site_disorder_group
C1 C 0.35094(7) 0.3620(2) 0.65263(9) 0.0261(3) Uani 1 1 d . . .
H1 H 0.3415 0.5216 0.6735 0.031 Uiso 1 1 calc R . .
C2 C 0.41899(7) 0.2735(2) 0.64560(9) 0.0293(3) Uani 1 1 d . . .
H2 H 0.4664 0.3572 0.6602 0.035 Uiso 1 1 calc R . .
C3 C 0.40394(7) 0.0318(2) 0.61217(9) 0.0299(3) Uani 1 1 d . . .
H3 H 0.4414 -0.0761 0.6004 0.036 Uiso 1 1 calc R . .
N4 N 0.33139(6) -0.02849(19) 0.59886(8) 0.0275(3) Uani 1 1 d . . .
N5 N 0.29892(5) 0.17838(16) 0.62411(7) 0.0201(2) Uani 1 1 d . . .
C6 C 0.22075(6) 0.17956(19) 0.62010(8) 0.0193(3) Uani 1 1 d . . .
C7 C 0.17386(6) -0.0119(2) 0.57675(8) 0.0234(3) Uani 1 1 d . . .
H7 H 0.1934 -0.1458 0.5488 0.028 Uiso 1 1 calc R . .
C8 C 0.09776(7) -0.0015(2) 0.57552(9) 0.0274(3) Uani 1 1 d . . .
H8 H 0.0659 -0.1324 0.5454 0.033 Uiso 1 1 calc R . .
N9 N 0.06580(6) 0.17943(19) 0.61357(7) 0.0283(3) Uani 1 1 d . . .
C10 C 0.11256(7) 0.3608(2) 0.65492(9) 0.0276(3) Uani 1 1 d . . .
H10 H 0.0916 0.4918 0.6826 0.033 Uiso 1 1 calc R . .
C11 C 0.18942(7) 0.3705(2) 0.66009(8) 0.0239(3) Uani 1 1 d . . .
H11 H 0.2199 0.5043 0.6902 0.029 Uiso 1 1 calc R . .

loop_
_atom_site_aniso_label
_atom_site_aniso_U_11
_atom_site_aniso_U_22
_atom_site_aniso_U_33
_atom_site_aniso_U_23
_atom_site_aniso_U_13
_atom_site_aniso_U_12
C1 0.0253(6) 0.0222(6) 0.0307(6) 0.0000(5) 0.0073(5) -0.0043(4)
C2 0.0226(6) 0.0348(7) 0.0306(6) 0.0038(5) 0.0075(5) -0.0045(5)
C3 0.0223(6) 0.0359(7) 0.0327(7) -0.0009(5) 0.0092(5) 0.0042(5)
N4 0.0230(5) 0.0249(5) 0.0353(6) -0.0063(4) 0.0088(4) 0.0042(4)
N5 0.0197(5) 0.0182(5) 0.0226(5) -0.0008(4) 0.0062(4) 0.0006(3)
C6 0.0197(5) 0.0199(5) 0.0181(5) 0.0029(4) 0.0047(4) 0.0018(4)
C7 0.0231(6) 0.0206(6) 0.0264(6) -0.0032(4) 0.0062(5) 0.0015(4)
C8 0.0226(6) 0.0266(6) 0.0317(6) -0.0031(5) 0.0050(5) -0.0021(5)
N9 0.0217(5) 0.0316(6) 0.0324(6) -0.0002(4) 0.0085(4) 0.0022(4)
C10 0.0277(6) 0.0278(6) 0.0285(6) -0.0022(5) 0.0097(5) 0.0061(5)
C11 0.0253(6) 0.0215(6) 0.0245(6) -0.0032(5) 0.0060(5) 0.0003(4)

loop_
_atom_type_symbol
_atom_type_description
_atom_type_scat_dispersion_real
_atom_type_scat_dispersion_imag
_atom_type_scat_source
C C 0.0033 0.0016 'International Tables Vol C Tables 4.2.6.8 and 6.1.1.4'
H H 0 0 'International Tables Vol C Tables 4.2.6.8 and 6.1.1.4'
N N 0.0061 0.0033 'International Tables Vol C Tables 4.2.6.8 and 6.1.1.4'

loop_
_geom_angle_atom_site_label_1
_geom_angle_atom_site_label_2
_geom_angle_atom_site_label_3
_geom_angle
_geom_angle_site_symmetry_1
_geom_angle_site_symmetry_3
_geom_angle_publ_flag
C2 C1 N5 107.00(11) . . ?
C2 C1 H1 126.5 . . ?
N5 C1 H1 126.5 . . ?
C1 C2 C3 105.07(11) . . ?
C1 C2 H2 127.5 . . ?
C3 C2 H2 127.5 . . ?
N4 C3 C2 112.17(11) . . ?
N4 C3 H3 123.9 . . ?
C2 C3 H3 123.9 . . ?
C3 N4 N5 104.14(10) . . ?
C1 N5 N4 111.62(9) . . ?
C1 N5 C6 128.47(10) . . ?
N4 N5 C6 119.90(9) . . ?
C7 C6 C11 118.77(11) . . ?
C7 C6 N5 120.50(10) . . ?
C11 C6 N5 120.73(10) . . ?
C8 C7 C6 117.91(11) . . ?
C8 C7 H7 121 . . ?
C6 C7 H7 121 . . ?
N9 C8 C7 124.82(11) . . ?
N9 C8 H8 117.6 . . ?
C7 C8 H8 117.6 . . ?
C10 N9 C8 115.76(11) . . ?
N9 C10 C11 124.50(11) . . ?
N9 C10 H10 117.8 . . ?
C11 C10 H10 117.8 . . ?
C10 C11 C6 118.24(11) . . ?
C10 C11 H11 120.9 . . ?
C6 C11 H11 120.9 . . ?

loop_
_geom_bond_atom_site_label_1
_geom_bond_atom_site_label_2
_geom_bond_distance
_geom_bond_site_symmetry_2
_geom_bond_publ_flag
C1 C2 1.3604(17) . ?
C1 N5 1.3637(14) . ?
C1 H1 0.95 . ?
C2 C3 1.4029(19) . ?
C2 H2 0.95 . ?
C3 N4 1.3264(16) . ?
C3 H3 0.95 . ?
N4 N5 1.3667(13) . ?
N5 C6 1.4114(14) . ?
C6 C7 1.3891(15) . ?
C6 C11 1.3884(16) . ?
C7 C8 1.3846(16) . ?
C7 H7 0.95 . ?
C8 N9 1.3390(16) . ?
C8 H8 0.95 . ?
N9 C10 1.3386(16) . ?
C10 C11 1.3848(16) . ?
C10 H10 0.95 . ?
C11 H11 0.95 . ?

loop_
_geom_torsion_atom_site_label_1
_geom_torsion_atom_site_label_2
_geom_torsion_atom_site_label_3
_geom_torsion_atom_site_label_4
_geom_torsion
_geom_torsion_site_symmetry_1
_geom_torsion_site_symmetry_2
_geom_torsion_site_symmetry_3
_geom_torsion_site_symmetry_4
_geom_torsion_publ_flag
N5 C1 C2 C3 -0.14(14) . . . . ?
C1 C2 C3 N4 0.05(15) . . . . ?
C2 C3 N4 N5 0.06(14) . . . . ?
C2 C1 N5 N4 0.19(14) . . . . ?
C2 C1 N5 C6 178.96(11) . . . . ?
C3 N4 N5 C1 -0.15(13) . . . . ?
C3 N4 N5 C6 -179.04(10) . . . . ?
C1 N5 C6 C7 170.94(11) . . . . ?
N4 N5 C6 C7 -10.38(16) . . . . ?
C1 N5 C6 C11 -9.66(17) . . . . ?
N4 N5 C6 C11 169.02(10) . . . . ?
C11 C6 C7 C8 0.18(17) . . . . ?
N5 C6 C7 C8 179.60(10) . . . . ?
C6 C7 C8 N9 -0.37(19) . . . . ?
C7 C8 N9 C10 0.26(18) . . . . ?
C8 N9 C10 C11 0.04(18) . . . . ?
N9 C10 C11 C6 -0.20(19) . . . . ?
C7 C6 C11 C10 0.08(17) . . . . ?
N5 C6 C11 C10 -179.33(10) . . . . ?

loop_
_cod_related_entry_id
_cod_related_entry_database
_cod_related_entry_code
1 ChemSpider 14696871
